data_4334308
loop_
_publ_author_name
'Hao-Ling Sun'
'Dan-Dan Yin'
'Qi Chen'
'Zhenqiang Wang'

_publ_section_title
;
 Europium Pyrimidine-4,6-dicarboxylate Framework with a
 Single-Crystal-to-Single-Crystal Transition and a Reversible
 Dehydration/Rehydration Process
;
_journal_name_full 'Inorganic Chemistry'
_journal_page_first 3582
_journal_page_last 3584
_journal_paper_doi 10.1021/ic302556r
_journal_volume 52
_journal_year 2013
_chemical_formula_sum 'C12 H6.25 Eu2 N4 O10.13'
_chemical_formula_weight 672.38
_chemical_name_systematic
; 
 ? 
;
_space_group_IT_number 14
_symmetry_cell_setting monoclinic
_symmetry_space_group_name_Hall '-P 2ybc'
_symmetry_space_group_name_H-M 'P 1 21/c 1'
_atom_sites_solution_hydrogens geom
_atom_sites_solution_primary direct
_atom_sites_solution_secondary difmap
_audit_creation_method SHELXL-97
_cell_angle_alpha 90.00
_cell_angle_beta 94.462(2)
_cell_angle_gamma 90.00
_cell_formula_units_Z 4
_cell_length_a 7.548(1)
_cell_length_b 15.475(2)
_cell_length_c 16.746(3)
_cell_measurement_reflns_used 3062
_cell_measurement_temperature 100(2)
_cell_measurement_theta_max 27.50
_cell_measurement_theta_min 2.77
_cell_volume 1950.1(5)
_computing_cell_refinement 'Bruker SMART'
_computing_data_collection 'Bruker SMART'
_computing_data_reduction 'Bruker SAINT'
_computing_molecular_graphics 'Bruker SHELXTL'
_computing_publication_material 'Bruker SHELXTL'
_computing_structure_refinement 'Bruker SHELXTL'
_computing_structure_solution 'Bruker SHELXTL'
_diffrn_ambient_temperature 100(2)
_diffrn_measured_fraction_theta_full 0.996
_diffrn_measured_fraction_theta_max 0.996
_diffrn_measurement_device_type 'CCD area detector'
_diffrn_measurement_method 'phi and omega scans'
_diffrn_radiation_monochromator graphite
_diffrn_radiation_source 'fine-focus sealed tube'
_diffrn_radiation_type MoK\a
_diffrn_radiation_wavelength 0.71073
_diffrn_reflns_av_R_equivalents 0.0416
_diffrn_reflns_av_sigmaI/netI 0.0509
_diffrn_reflns_limit_h_max 9
_diffrn_reflns_limit_h_min -9
_diffrn_reflns_limit_k_max 19
_diffrn_reflns_limit_k_min -7
_diffrn_reflns_limit_l_max 20
_diffrn_reflns_limit_l_min -20
_diffrn_reflns_number 10458
_diffrn_reflns_theta_full 26.02
_diffrn_reflns_theta_max 26.02
_diffrn_reflns_theta_min 3.50
_exptl_absorpt_coefficient_mu 6.430
_exptl_absorpt_correction_T_max 0.8305
_exptl_absorpt_correction_T_min 0.3194
_exptl_absorpt_correction_type multi-scan
_exptl_absorpt_process_details SADABS
_exptl_crystal_colour colorless
_exptl_crystal_density_diffrn 2.290
_exptl_crystal_description needle
_exptl_crystal_F_000 1253
_exptl_crystal_size_max 0.23
_exptl_crystal_size_mid 0.03
_exptl_crystal_size_min 0.03
_refine_diff_density_max 1.029
_refine_diff_density_min -0.769
_refine_diff_density_rms 0.181
_refine_ls_extinction_method none
_refine_ls_goodness_of_fit_ref 0.996
_refine_ls_hydrogen_treatment mixed
_refine_ls_matrix_type full
_refine_ls_number_parameters 264
_refine_ls_number_reflns 3827
_refine_ls_number_restraints 82
_refine_ls_restrained_S_all 0.986
_refine_ls_R_factor_all 0.0374
_refine_ls_R_factor_gt 0.0278
_refine_ls_shift/su_max 0.002
_refine_ls_shift/su_mean 0.000
_refine_ls_structure_factor_coef Fsqd
_refine_ls_weighting_details 'calc w=1/[\s^2^(Fo^2^)+(0.0202P)^2^+0.0000P] where P=(Fo^2^+2Fc^2^)/3'
_refine_ls_weighting_scheme calc
_refine_ls_wR_factor_gt 0.0548
_refine_ls_wR_factor_ref 0.0583
_reflns_number_gt 3235
_reflns_number_total 3827
_reflns_threshold_expression >2sigma(I)
_cod_data_source_file ic302556r_si_006.cif
_cod_data_source_block 121213d_0m
_cod_database_code 4334308

loop_
_symmetry_equiv_pos_as_xyz
'x, y, z'
'-x, y+1/2, -z+1/2'
'-x, -y, -z'
'x, -y-1/2, z-1/2'

loop_
_atom_site_label
_atom_site_type_symbol
_atom_site_fract_x
_atom_site_fract_y
_atom_site_fract_z
_atom_site_U_iso_or_equiv
_atom_site_adp_type
_atom_site_occupancy
_atom_site_symmetry_multiplicity
_atom_site_calc_flag
_atom_site_refinement_flags
C1 C 0.7408(6) 0.1928(3) 0.5509(3) 0.0092(11) Uani 1 1 d .
C2 C 0.6004(6) 0.2345(3) 0.5959(3) 0.0086(10) Uani 1 1 d U
C3 C 0.6436(6) 0.2892(3) 0.6596(3) 0.0096(10) Uani 1 1 d U
H3A H 0.7632 0.3055 0.6740 0.011 Uiso 1 1 calc R
C4 C 0.5048(6) 0.3194(3) 0.7018(3) 0.0089(10) Uani 1 1 d U
C5 C 0.5407(6) 0.3673(3) 0.7800(3) 0.0100(11) Uani 1 1 d .
C6 C 0.3065(7) 0.2546(3) 0.6123(3) 0.0112(10) Uani 1 1 d U
H6A H 0.1864 0.2461 0.5925 0.013 Uiso 1 1 calc R
C7 C -0.2015(6) 0.0480(3) 0.6785(3) 0.0089(11) Uani 1 1 d .
C8 C -0.0419(7) 0.0879(3) 0.7254(3) 0.0096(11) Uani 1 1 d .
C9 C -0.0610(6) 0.1522(3) 0.7814(3) 0.0103(11) Uani 1 1 d .
H9A H -0.1749 0.1731 0.7925 0.012 Uiso 1 1 calc R
C10 C 0.0929(7) 0.1850(3) 0.8207(3) 0.0104(11) Uani 1 1 d .
C11 C 0.0874(7) 0.2601(3) 0.8777(3) 0.0103(11) Uani 1 1 d .
C12 C 0.2573(7) 0.0919(3) 0.7525(3) 0.0121(11) Uani 1 1 d .
H12A H 0.3708 0.0693 0.7431 0.014 Uiso 1 1 calc R
N1 N 0.4305(5) 0.2156(3) 0.5727(2) 0.0072(8) Uani 1 1 d U
N2 N 0.3347(5) 0.3044(3) 0.6770(2) 0.0103(8) Uani 1 1 d U
N3 N 0.1173(5) 0.0592(3) 0.7081(2) 0.0070(9) Uani 1 1 d .
N4 N 0.2530(5) 0.1529(3) 0.8085(2) 0.0120(10) Uani 1 1 d .
O1 O 0.6863(4) 0.1408(2) 0.49379(19) 0.0108(8) Uani 1 1 d .
O2 O 0.8981(4) 0.2068(2) 0.5733(2) 0.0133(8) Uani 1 1 d .
O3 O 0.6880(4) 0.4037(2) 0.7905(2) 0.0122(8) Uani 1 1 d .
O4 O 0.4242(5) 0.3631(2) 0.8287(2) 0.0151(8) Uani 1 1 d .
O5 O -0.1643(4) -0.0086(2) 0.62595(19) 0.0093(8) Uani 1 1 d .
O6 O -0.3503(4) 0.0723(2) 0.6926(2) 0.0111(8) Uani 1 1 d .
O7 O -0.0419(5) 0.3100(2) 0.8678(2) 0.0181(9) Uani 1 1 d .
O8 O 0.2168(4) 0.2690(2) 0.92857(19) 0.0110(8) Uani 1 1 d .
O9 O 0.0925(4) 0.0769(2) 0.51358(19) 0.0066(7) Uani 1 1 d DU
O10 O 0.4206(4) 0.0087(2) 0.57241(18) 0.0077(7) Uani 1 1 d D
Eu1 Eu 0.37367(3) 0.102702(16) 0.460430(14) 0.00543(7) Uani 1 1 d D
Eu2 Eu 0.13363(3) -0.050664(16) 0.593616(14) 0.00526(7) Uani 1 1 d D
O11 O 0.534(8) 0.243(4) 0.917(3) 0.099(19) Uiso 0.13 1 d P
H9 H 0.038(9) 0.123(4) 0.541(4) 0.067(19) Uiso 1 1 d D
H10 H 0.483(4) 0.034(2) 0.6193(12) 0.067(19) Uiso 1 1 d D

loop_
_atom_site_aniso_label
_atom_site_aniso_U_11
_atom_site_aniso_U_22
_atom_site_aniso_U_33
_atom_site_aniso_U_23
_atom_site_aniso_U_13
_atom_site_aniso_U_12
C1 0.008(3) 0.010(3) 0.009(3) 0.003(2) -0.003(2) 0.001(2)
C2 0.0057(19) 0.010(2) 0.0101(19) 0.0014(18) -0.0004(17) 0.0012(17)
C3 0.008(2) 0.011(2) 0.0096(19) -0.0002(18) 0.0008(17) 0.0004(17)
C4 0.0083(19) 0.009(2) 0.0097(19) 0.0001(18) 0.0028(17) -0.0014(17)
C5 0.007(3) 0.009(3) 0.014(3) -0.001(2) 0.000(2) 0.004(2)
C6 0.009(2) 0.012(2) 0.012(2) -0.0018(18) -0.0019(17) 0.0000(18)
C7 0.008(3) 0.010(3) 0.008(2) 0.004(2) 0.001(2) 0.001(2)
C8 0.009(3) 0.012(3) 0.008(3) -0.005(2) 0.001(2) -0.003(2)
C9 0.003(2) 0.016(3) 0.012(3) 0.003(2) -0.002(2) 0.004(2)
C10 0.011(3) 0.010(3) 0.010(3) 0.003(2) -0.001(2) 0.002(2)
C11 0.012(3) 0.010(3) 0.009(2) 0.006(2) 0.004(2) 0.001(2)
C12 0.014(3) 0.009(3) 0.013(3) 0.002(2) 0.000(2) 0.000(2)
N1 0.0063(17) 0.0095(18) 0.0059(17) -0.0012(15) 0.0005(14) 0.0028(15)
N2 0.0102(18) 0.0108(19) 0.0099(17) -0.0033(16) 0.0025(15) -0.0016(16)
N3 0.005(2) 0.011(2) 0.005(2) -0.0014(18) -0.0002(16) 0.0005(17)
N4 0.009(2) 0.013(2) 0.013(2) -0.001(2) -0.0028(17) -0.0018(19)
O1 0.0087(18) 0.014(2) 0.0097(18) -0.0068(16) -0.0005(14) -0.0054(15)
O2 0.0058(18) 0.017(2) 0.0168(19) -0.0137(17) 0.0004(15) 0.0001(15)
O3 0.0059(18) 0.019(2) 0.0112(18) -0.0062(16) -0.0007(14) 0.0001(15)
O4 0.015(2) 0.019(2) 0.0119(18) -0.0069(17) 0.0053(15) -0.0082(17)
O5 0.0052(17) 0.015(2) 0.0081(17) -0.0028(16) 0.0018(14) -0.0026(15)
O6 0.0069(18) 0.015(2) 0.0110(18) -0.0052(16) 0.0011(14) -0.0003(15)
O7 0.017(2) 0.017(2) 0.020(2) -0.0056(18) -0.0048(16) 0.0098(17)
O8 0.0095(18) 0.012(2) 0.0106(17) -0.0007(15) -0.0030(14) -0.0021(15)
O9 0.0079(17) 0.0088(18) 0.0029(15) -0.0040(14) -0.0001(13) 0.0016(14)
O10 0.0049(17) 0.0109(19) 0.0071(17) 0.0005(15) -0.0010(14) 0.0012(15)
Eu1 0.00442(13) 0.00662(14) 0.00514(13) 0.00008(10) -0.00044(9) 0.00056(10)
Eu2 0.00419(13) 0.00631(14) 0.00512(13) 0.00027(10) -0.00071(9) 0.00005(10)

loop_
_atom_type_symbol
_atom_type_description
_atom_type_scat_dispersion_real
_atom_type_scat_dispersion_imag
_atom_type_scat_source
C C 0.0033 0.0016 'International Tables Vol C Tables 4.2.6.8 and 6.1.1.4'
H H 0.0000 0.0000 'International Tables Vol C Tables 4.2.6.8 and 6.1.1.4'
N N 0.0061 0.0033 'International Tables Vol C Tables 4.2.6.8 and 6.1.1.4'
O O 0.0106 0.0060 'International Tables Vol C Tables 4.2.6.8 and 6.1.1.4'
Eu Eu -0.1578 3.6682 'International Tables Vol C Tables 4.2.6.8 and 6.1.1.4'

loop_
_geom_angle_atom_site_label_1
_geom_angle_atom_site_label_2
_geom_angle_atom_site_label_3
_geom_angle
_geom_angle_site_symmetry_1
_geom_angle_site_symmetry_3
O2 C1 O1 125.2(5) . .
O2 C1 C2 118.3(4) . .
O1 C1 C2 116.4(4) . .
N1 C2 C3 121.3(5) . .
N1 C2 C1 117.4(4) . .
C3 C2 C1 121.3(4) . .
C2 C3 C4 117.2(4) . .
N2 C4 C3 121.8(4) . .
N2 C4 C5 117.2(4) . .
C3 C4 C5 120.9(4) . .
O4 C5 O3 126.7(5) . .
O4 C5 C4 117.0(4) . .
O3 C5 C4 116.2(4) . .
N1 C6 N2 126.3(5) . .
O6 C7 O5 126.3(5) . .
O6 C7 C8 118.6(4) . .
O5 C7 C8 115.1(4) . .
N3 C8 C9 122.0(4) . .
N3 C8 C7 116.4(4) . .
C9 C8 C7 121.6(5) . .
C8 C9 C10 117.2(5) . .
N4 C10 C9 121.8(5) . .
N4 C10 C11 116.9(4) . .
C9 C10 C11 121.3(5) . .
O7 C11 O8 125.8(5) . .
O7 C11 C10 117.0(4) . .
O8 C11 C10 117.2(4) . .
O7 C11 Eu1 98.1(3) . 4_566
O8 C11 Eu1 35.3(2) . 4_566
C10 C11 Eu1 136.2(3) . 4_566
N4 C12 N3 126.6(5) . .
C6 N1 C2 116.7(4) . .
C6 N1 Eu1 125.9(3) . .
C2 N1 Eu1 117.3(3) . .
C6 N2 C4 116.2(4) . .
C8 N3 C12 115.9(4) . .
C8 N3 Eu2 118.5(3) . .
C12 N3 Eu2 125.5(3) . .
C12 N4 C10 116.2(4) . .
C1 O1 Eu1 124.3(3) . .
C1 O1 Eu2 128.6(3) . 3_656
Eu1 O1 Eu2 106.84(12) . 3_656
C5 O3 Eu2 133.6(3) . 2_656
C5 O4 Eu1 141.6(3) . 4_566
C7 O5 Eu2 125.9(3) . .
C7 O5 Eu1 128.7(3) . 3_556
Eu2 O5 Eu1 105.43(12) . 3_556
C11 O7 Eu2 140.3(3) . 2_556
C11 O8 Eu1 126.8(3) . 4_566
Eu2 O9 Eu1 105.40(13) . .
Eu2 O9 Eu2 109.36(13) . 3_556
Eu1 O9 Eu2 110.31(12) . 3_556
Eu1 O10 Eu2 105.64(12) . .
Eu1 O10 Eu1 108.44(12) . 3_656
Eu2 O10 Eu1 111.35(14) . 3_656
O4 Eu1 O8 73.12(12) 4_565 4_565
O4 Eu1 O10 149.42(12) 4_565 .
O8 Eu1 O10 137.46(11) 4_565 .
O4 Eu1 O9 127.19(11) 4_565 .
O8 Eu1 O9 77.32(12) 4_565 .
O10 Eu1 O9 71.76(11) . .
O4 Eu1 O10 77.93(11) 4_565 3_656
O8 Eu1 O10 150.84(11) 4_565 3_656
O10 Eu1 O10 71.56(12) . 3_656
O9 Eu1 O10 124.73(12) . 3_656
O4 Eu1 O1 86.30(11) 4_565 .
O8 Eu1 O1 107.87(12) 4_565 .
O10 Eu1 O1 83.46(11) . .
O9 Eu1 O1 144.95(11) . .
O10 Eu1 O1 66.36(11) 3_656 .
O4 Eu1 O5 74.30(12) 4_565 3_556
O8 Eu1 O5 94.32(11) 4_565 3_556
O10 Eu1 O5 98.48(11) . 3_556
O9 Eu1 O5 65.37(11) . 3_556
O10 Eu1 O5 80.94(11) 3_656 3_556
O1 Eu1 O5 144.91(11) . 3_556
O4 Eu1 N1 120.41(13) 4_565 .
O8 Eu1 N1 69.23(12) 4_565 .
O10 Eu1 N1 80.42(12) . .
O9 Eu1 N1 86.79(12) . .
O10 Eu1 N1 125.25(11) 3_656 .
O1 Eu1 N1 64.44(12) . .
O5 Eu1 N1 150.60(12) 3_556 .
O4 Eu1 O11 57.0(12) 4_565 4_565
O8 Eu1 O11 55.9(12) 4_565 4_565
O10 Eu1 O11 133.3(12) . 4_565
O9 Eu1 O11 130.5(12) . 4_565
O10 Eu1 O11 104.7(12) 3_656 4_565
O1 Eu1 O11 55.0(12) . 4_565
O5 Eu1 O11 127.5(12) 3_556 4_565
N1 Eu1 O11 63.8(12) . 4_565
O4 Eu1 C11 66.52(12) 4_565 4_565
O8 Eu1 C11 17.91(12) 4_565 4_565
O10 Eu1 C11 141.85(12) . 4_565
O9 Eu1 C11 71.92(12) . 4_565
O10 Eu1 C11 141.79(11) 3_656 4_565
O1 Eu1 C11 122.27(12) . 4_565
O5 Eu1 C11 76.53(12) 3_556 4_565
N1 Eu1 C11 86.30(12) . 4_565
O11 Eu1 C11 67.6(12) 4_565 4_565
O4 Eu1 Eu2 144.75(9) 4_565 .
O8 Eu1 Eu2 113.88(8) 4_565 .
O10 Eu1 Eu2 37.41(8) . .
O9 Eu1 Eu2 37.25(8) . .
O10 Eu1 Eu2 91.85(8) 3_656 .
O1 Eu1 Eu2 120.60(8) . .
O5 Eu1 Eu2 70.78(8) 3_556 .
N1 Eu1 Eu2 93.15(9) . .
O11 Eu1 Eu2 156.6(12) 4_565 .
C11 Eu1 Eu2 108.94(9) 4_565 .
O4 Eu1 Eu1 113.39(9) 4_565 3_656
O8 Eu1 Eu1 173.19(8) 4_565 3_656
O10 Eu1 Eu1 36.07(8) . 3_656
O9 Eu1 Eu1 99.33(8) . 3_656
O10 Eu1 Eu1 35.48(8) 3_656 3_656
O1 Eu1 Eu1 71.42(8) . 3_656
O5 Eu1 Eu1 89.57(8) 3_556 3_656
N1 Eu1 Eu1 104.85(9) . 3_656
O11 Eu1 Eu1 125.2(12) 4_565 3_656
C11 Eu1 Eu1 165.67(9) 4_565 3_656
Eu2 Eu1 Eu1 62.226(11) . 3_656
O7 Eu2 O3 70.53(12) 2_546 2_646
O7 Eu2 O9 151.11(11) 2_546 .
O3 Eu2 O9 137.87(12) 2_646 .
O7 Eu2 O10 132.33(12) 2_546 .
O3 Eu2 O10 76.99(11) 2_646 .
O9 Eu2 O10 71.41(11) . .
O7 Eu2 O9 81.09(12) 2_546 3_556
O3 Eu2 O9 151.48(12) 2_646 3_556
O9 Eu2 O9 70.64(13) . 3_556
O10 Eu2 O9 123.20(11) . 3_556
O7 Eu2 O5 83.59(13) 2_546 .
O3 Eu2 O5 111.73(11) 2_646 .
O9 Eu2 O5 79.81(11) . .
O10 Eu2 O5 141.89(12) . .
O9 Eu2 O5 66.38(11) 3_556 .
O7 Eu2 O1 80.52(12) 2_546 3_656
O3 Eu2 O1 90.74(11) 2_646 3_656
O9 Eu2 O1 100.67(11) . 3_656
O10 Eu2 O1 65.76(11) . 3_656
O9 Eu2 O1 81.73(11) 3_556 3_656
O5 Eu2 O1 146.18(11) . 3_656
O7 Eu2 N3 111.50(13) 2_546 .
O3 Eu2 N3 69.24(12) 2_646 .
O9 Eu2 N3 81.97(12) . .
O10 Eu2 N3 87.33(12) . .
O9 Eu2 N3 126.38(11) 3_556 .
O5 Eu2 N3 63.92(11) . .
O1 Eu2 N3 149.90(11) 3_656 .
O7 Eu2 Eu1 152.69(9) 2_546 .
O3 Eu2 Eu1 113.41(8) 2_646 .
O9 Eu2 Eu1 37.35(8) . .
O10 Eu2 Eu1 36.94(8) . .
O9 Eu2 Eu1 90.59(8) 3_556 .
O5 Eu2 Eu1 116.87(8) . .
O1 Eu2 Eu1 72.53(8) 3_656 .
N3 Eu2 Eu1 94.41(9) . .
O7 Eu2 Eu2 116.03(8) 2_546 3_556
O3 Eu2 Eu2 173.36(9) 2_646 3_556
O9 Eu2 Eu2 35.50(8) . 3_556
O10 Eu2 Eu2 98.19(8) . 3_556
O9 Eu2 Eu2 35.14(8) 3_556 3_556
O5 Eu2 Eu2 69.23(8) . 3_556
O1 Eu2 Eu2 91.40(8) 3_656 3_556
N3 Eu2 Eu2 106.25(9) . 3_556
Eu1 Eu2 Eu2 61.402(11) . 3_556
O7 Eu2 Eu1 65.06(9) 2_546 3_556
O3 Eu2 Eu1 127.09(8) 2_646 3_556
O9 Eu2 Eu1 87.63(8) . 3_556
O10 Eu2 Eu1 155.89(7) . 3_556
O9 Eu2 Eu1 34.71(8) 3_556 3_556
O5 Eu2 Eu1 37.97(8) . 3_556
O1 Eu2 Eu1 108.29(7) 3_656 3_556
N3 Eu2 Eu1 101.76(9) . 3_556
Eu1 Eu2 Eu1 119.319(9) . 3_556
Eu2 Eu2 Eu1 57.917(8) 3_556 3_556
O7 Eu2 Eu1 100.13(9) 2_546 3_656
O3 Eu2 Eu1 69.27(8) 2_646 3_656
O9 Eu2 Eu1 97.03(8) . 3_656
O10 Eu2 Eu1 34.39(8) . 3_656
O9 Eu2 Eu1 114.61(8) 3_556 3_656
O5 Eu2 Eu1 176.24(8) . 3_656
O1 Eu2 Eu1 36.19(7) 3_656 3_656
N3 Eu2 Eu1 113.78(9) . 3_656
Eu1 Eu2 Eu1 59.825(9) . 3_656
Eu2 Eu2 Eu1 109.328(12) 3_556 3_656
Eu1 Eu2 Eu1 144.462(11) 3_556 3_656

loop_
_geom_bond_atom_site_label_1
_geom_bond_atom_site_label_2
_geom_bond_distance
_geom_bond_site_symmetry_2
C1 O2 1.236(6) .
C1 O1 1.293(6) .
C1 C2 1.494(7) .
C2 N1 1.343(6) .
C2 C3 1.382(7) .
C3 C4 1.389(7) .
C4 N2 1.339(6) .
C4 C5 1.511(7) .
C5 O4 1.247(6) .
C5 O3 1.247(6) .
C6 N1 1.333(6) .
C6 N2 1.333(6) .
C7 O6 1.225(6) .
C7 O5 1.288(6) .
C7 C8 1.517(7) .
C8 N3 1.334(6) .
C8 C9 1.384(7) .
C9 C10 1.386(7) .
C10 N4 1.336(6) .
C10 C11 1.508(7) .
C11 O7 1.245(6) .
C11 O8 1.253(6) .
C11 Eu1 3.260(5) 4_566
C12 N4 1.332(6) .
C12 N3 1.343(6) .
N1 Eu1 2.579(4) .
N3 Eu2 2.572(4) .
O1 Eu1 2.454(3) .
O1 Eu2 2.499(3) 3_656
O3 Eu2 2.381(3) 2_656
O4 Eu1 2.328(3) 4_566
O5 Eu2 2.442(3) .
O5 Eu1 2.520(3) 3_556
O7 Eu2 2.370(4) 2_556
O8 Eu1 2.352(3) 4_566
O9 Eu2 2.392(3) .
O9 Eu1 2.398(3) .
O9 Eu2 2.413(3) 3_556
O10 Eu1 2.378(3) .
O10 Eu2 2.404(3) .
O10 Eu1 2.412(3) 3_656
Eu1 O4 2.328(3) 4_565
Eu1 O8 2.352(3) 4_565
Eu1 O10 2.412(3) 3_656
Eu1 O5 2.520(3) 3_556
Eu1 O11 2.80(6) 4_565
Eu1 C11 3.260(5) 4_565
Eu1 Eu2 3.8103(5) .
Eu1 Eu1 3.8864(6) 3_656
Eu2 O7 2.370(4) 2_546
Eu2 O3 2.381(3) 2_646
Eu2 O9 2.413(3) 3_556
Eu2 O1 2.499(3) 3_656
Eu2 Eu2 3.9211(6) 3_556
Eu2 Eu1 3.9485(6) 3_556
Eu2 Eu1 3.9776(6) 3_656
O11 Eu1 2.80(6) 4_566
